data_7249646
loop_
_publ_author_name
'Mrvo\<s-Sermek, Draginja'
'Ta\<sner, Marina'
'Vu\<sak, Darko'
'Judas, Nenad'
'Wzgarda-Raj, Kinga'
'\/Dilovi\'c, Ivica'
'Matkovic-Calogovic, Dubravka'

_publ_section_title
;
 Robustness and stability of the L-carnosine copper(II) dimer. Changes in
 the copper coordination sphere upon heating/solvent substitution
;
_journal_name_full CrystEngComm
_journal_paper_doi 10.1039/D4CE01070A
_journal_year 2024
_chemical_absolute_configuration syn
_chemical_formula_moiety 'C18 H24 Cu2 N8 O6, (H2 O)'
_chemical_formula_sum 'C18 H26 Cu2 N8 O7'
_chemical_formula_weight 593.57
_space_group_crystal_system trigonal
_space_group_IT_number 152
_space_group_name_Hall 'P 31 2"'
_space_group_name_H-M_alt 'P 31 2 1'
_atom_sites_solution_hydrogens geom
_atom_sites_solution_primary dual
_audit_creation_date 2023-12-05
_audit_creation_method
;
Olex2 1.5
(compiled 2023.08.24 svn.re1ec1418 for OlexSys, GUI svn.r6817)
;
_audit_update_record
;
2024-01-22 deposited with the CCDC.	2024-11-19 downloaded from the CCDC.
;
_cell_angle_alpha 90
_cell_angle_beta 90
_cell_angle_gamma 120
_cell_formula_units_Z 3
_cell_length_a 8.3611(10)
_cell_length_b 8.3611(10)
_cell_length_c 30.450(3)
_cell_measurement_reflns_used 2512
_cell_measurement_temperature 370(1)
_cell_measurement_theta_max 76.7540
_cell_measurement_theta_min 4.3500
_cell_volume 1843.5(4)
_computing_cell_refinement 'CrysAlisPro 1.171.43.91a (Rigaku OD, 2023)'
_computing_data_collection 'CrysAlisPro system (CCD 42.53a 64-bit (release 15-04-2022))'
_computing_data_reduction 'CrysAlisPro 1.171.43.91a (Rigaku OD, 2023)'
_computing_molecular_graphics 'Olex2 1.5 (Dolomanov et al., 2009)'
_computing_publication_material 'Olex2 1.5 (Dolomanov et al., 2009)'
_computing_structure_refinement 'SHELXL 2018/3 (Sheldrick, 2015)'
_computing_structure_solution 'SHELXT  (Sheldrick, 2015)'
_diffrn_ambient_temperature 370(1)
_diffrn_detector_area_resol_mean 10.0000
_diffrn_detector_type HyPix
_diffrn_measured_fraction_theta_full 0.978
_diffrn_measured_fraction_theta_max 0.955
_diffrn_measurement_details
;
List of Runs (angles in degrees, time in seconds):

  # Type    Start    End  Width  t~exp~   \w     \q     \k     \f   Frames
#--------------------------------------------------------------------------
  1  \w     90.00 117.00   0.50    0.99    --  106.90-146.00   5.00   54
  2  \w     34.00 102.00   0.50    0.99    --  106.90-125.00-180.00  136
  3  \w   -119.00 -94.00   0.50    0.25    --  -47.29 -77.00-150.00   50
  4  \w   -158.00-101.00   0.50    0.99    --  -86.25 -52.00 -13.00  114
  5  \w   -119.00 -93.00   0.50    0.25    --  -47.29 -77.00   0.00   52
  6  \w     34.00  96.00   0.50    0.99    --  106.90 -77.00 150.00  124
  7  \w     35.00  60.00   0.50    0.99    --  106.90 -57.00-120.00   50
  8  \w     37.00  65.00   0.50    0.99    --  106.90 -57.00-150.00   56
  9  \w     94.00 178.00   0.50    0.99    --  106.90  19.00-150.00  168
 10  \w     36.00 112.00   0.50    0.25    --   47.29  28.00-137.00  152
 11  \w    131.00 174.00   0.50    0.99    --  106.90  57.00 -30.00   86
 12  \w     94.00 119.00   0.50    0.25    --   47.29  77.00  90.00   50
;
_diffrn_measurement_device 'four-circle diffractometer'
_diffrn_measurement_device_type 'XtaLAB Synergy, Dualflex, HyPix'
_diffrn_measurement_method '\w scans'
_diffrn_radiation_type CuK\a
_diffrn_radiation_wavelength 1.54184
_diffrn_reflns_av_R_equivalents 0.0661
_diffrn_reflns_av_unetI/netI 0.0885
_diffrn_reflns_Laue_measured_fraction_full 0.978
_diffrn_reflns_Laue_measured_fraction_max 0.955
_diffrn_reflns_limit_h_max 10
_diffrn_reflns_limit_h_min -10
_diffrn_reflns_limit_k_max 6
_diffrn_reflns_limit_k_min -10
_diffrn_reflns_limit_l_max 33
_diffrn_reflns_limit_l_min -38
_diffrn_reflns_number 6498
_diffrn_reflns_point_group_measured_fraction_full 0.955
_diffrn_reflns_point_group_measured_fraction_max 0.914
_diffrn_reflns_theta_full 67.684
_diffrn_reflns_theta_max 76.399
_diffrn_reflns_theta_min 6.112
_exptl_absorpt_coefficient_mu 2.618
_exptl_absorpt_correction_T_max 1.00000
_exptl_absorpt_correction_T_min 0.51197
_exptl_absorpt_correction_type multi-scan
_exptl_absorpt_process_details
;
CrysAlisPro 1.171.43.91a (Rigaku Oxford Diffraction, 2023)
Empirical absorption correction using spherical harmonics,
implemented in SCALE3 ABSPACK scaling algorithm.
;
_exptl_crystal_colour blue
_exptl_crystal_density_diffrn 1.604
_exptl_crystal_description 'hexagonal plate'
_exptl_crystal_F_000 912
_exptl_crystal_size_max 0.13
_exptl_crystal_size_mid 0.13
_exptl_crystal_size_min 0.03
_refine_diff_density_max 0.546
_refine_diff_density_min -0.709
_refine_diff_density_rms 0.107
_refine_ls_abs_structure_details
;
 Flack x determined using 397 quotients [(I+)-(I-)]/[(I+)+(I-)]
 (Parsons, Flack and Wagner, Acta Cryst. B69 (2013) 249-259).
;
_refine_ls_abs_structure_Flack 0.02(10)
_refine_ls_extinction_method none
_refine_ls_goodness_of_fit_ref 0.963
_refine_ls_hydrogen_treatment constr
_refine_ls_matrix_type full
_refine_ls_number_parameters 209
_refine_ls_number_reflns 2367
_refine_ls_number_restraints 37
_refine_ls_restrained_S_all 0.959
_refine_ls_R_factor_all 0.1029
_refine_ls_R_factor_gt 0.0752
_refine_ls_shift/su_max 0.000
_refine_ls_shift/su_mean 0.000
_refine_ls_structure_factor_coef Fsqd
_refine_ls_weighting_details 'w=1/[\s^2^(Fo^2^)+(0.1406P)^2^] where P=(Fo^2^+2Fc^2^)/3'
_refine_ls_weighting_scheme calc
_refine_ls_wR_factor_gt 0.1967
_refine_ls_wR_factor_ref 0.2266
_reflns_Friedel_coverage 0.591
_reflns_Friedel_fraction_full 0.918
_reflns_Friedel_fraction_max 0.853
_reflns_number_gt 1410
_reflns_number_total 2367
_reflns_threshold_expression 'I > 2\s(I)'
_cod_data_source_file d4ce01070a2.cif
_cod_data_source_block 1_370
_cod_original_cell_volume 1843.5(5)
_cod_database_code 7249646
_shelx_shelxl_version_number 2018/3
_shelx_space_group_comment
;
The symmetry employed for this shelxl refinement is uniquely defined
by the following loop, which should always be used as a source of
symmetry information in preference to the above space-group names.
They are only intended as comments.
;
_shelx_estimated_absorpt_t_max 0.950
_shelx_estimated_absorpt_t_min 0.727
_olex2_refinement_description
;
1. Fixed Uiso
 At 1.2 times of:
  All C(H) groups, All C(H,H) groups, All N(H) groups, All N(H,H) groups
2. Restrained distances
 Cu1-N1A \\sim Cu1-N1B
 with sigma of 0.005
 N1A-C1A \\sim N1B-C1B
 with sigma of 0.005
 C2A-C3A \\sim C2B-C3B
 with sigma of 0.005
 C3A-O3A \\sim C3B-O3B
 with sigma of 0.005
 C3A-N2 \\sim C3B-N2
 with sigma of 0.005
3. Restrained planarity
 N2, C3A, O3A, C2A
 with sigma of 0.1
 N2, C3B, O3B, C2B
 with sigma of 0.1
4. Uiso/Uaniso restraints and constraints
N1A \\sim N1B: within 2A with sigma of 0.02 and sigma for terminal atoms of
0.04 within 2A
C1A \\sim C1B: within 2A with sigma of 0.02 and sigma for terminal atoms of
0.04 within 2A
C2A \\sim C2B: within 2A with sigma of 0.02 and sigma for terminal atoms of
0.04 within 2A
C3A \\sim C3B: within 2A with sigma of 0.02 and sigma for terminal atoms of
0.04 within 2A
O3A \\sim O3B: within 2A with sigma of 0.02 and sigma for terminal atoms of
0.04 within 2A
5. Others
 Sof(N1B)=Sof(H1BA)=Sof(H1BB)=Sof(C1B)=Sof(H1BC)=Sof(H1BD)=Sof(C2B)=Sof(H2BA)=
 Sof(H2BB)=Sof(C3B)=Sof(O3B)=1-FVAR(1)
 Sof(N1A)=Sof(H1AA)=Sof(H1AB)=Sof(C1A)=Sof(H1AC)=Sof(H1AD)=Sof(C2A)=Sof(H2AA)=
 Sof(H2AB)=Sof(C3A)=Sof(O3A)=FVAR(1)
 Fixed Sof: O1W(0.5)
6.a Ternary CH refined with riding coordinates:
 C5(H5)
6.b Secondary CH2 refined with riding coordinates:
 N1A(H1AA,H1AB), C1A(H1AC,H1AD), C2A(H2AA,H2AB), N1B(H1BA,H1BB), C1B(H1BC,
 H1BD), C2B(H2BA,H2BB), C6(H6A,H6B)
6.c Aromatic/amide H refined with riding coordinates:
 N4(H4), C8(H8), C9(H9)
;
_olex2_submission_special_instructions 'No special instructions were received'
_oxdiff_exptl_absorpt_empirical_details
;
Empirical correction (ABSPACK) includes:
- Absorption correction using spherical harmonics
- Frame scaling
- Detector area scaling
;

loop_
_space_group_symop_operation_xyz
'x, y, z'
'-y, x-y, z+1/3'
'-x+y, -x, z+2/3'
'y, x, -z'
'x-y, -y, -z+2/3'
'-x, -x+y, -z+1/3'

loop_
_atom_site_label
_atom_site_type_symbol
_atom_site_fract_x
_atom_site_fract_y
_atom_site_fract_z
_atom_site_U_iso_or_equiv
_atom_site_adp_type
_atom_site_occupancy
_atom_site_site_symmetry_order
_atom_site_calc_flag
_atom_site_refinement_flags_posn
_atom_site_refinement_flags_adp
_atom_site_refinement_flags_occupancy
_atom_site_disorder_assembly
_atom_site_disorder_group
Cu1 Cu 0.8432(2) 0.5284(2) 0.46272(3) 0.1108(7) Uani 1 1 d D . . . .
O1 O 1.0646(14) 0.7602(16) 0.4656(2) 0.133(3) Uani 1 1 d . . . . .
O2 O 1.199(3) 1.030(2) 0.4320(4) 0.227(9) Uani 1 1 d . . . . .
N2 N 0.8754(17) 0.5725(12) 0.4009(2) 0.126(4) Uani 1 1 d D . . . .
N3 N 0.5576(16) 0.7936(18) 0.4747(2) 0.125(3) Uani 1 1 d . . . . .
N4 N 0.528(2) 0.6857(17) 0.4083(3) 0.135(4) Uani 1 1 d . . . . .
H4 H 0.478047 0.622592 0.384918 0.162 Uiso 1 1 calc R U . . .
N1A N 0.670(6) 0.262(2) 0.4621(8) 0.123(8) Uani 0.52(3) 1 d D U P A 1
H1AA H 0.727653 0.199619 0.469177 0.147 Uiso 0.52(3) 1 calc R U P A 1
H1AB H 0.578207 0.231715 0.480936 0.147 Uiso 0.52(3) 1 calc R U P A 1
C1A C 0.599(6) 0.220(7) 0.4155(10) 0.129(10) Uani 0.52(3) 1 d D U P A 1
H1AC H 0.543808 0.294043 0.408094 0.155 Uiso 0.52(3) 1 calc R U P A 1
H1AD H 0.504492 0.090917 0.413342 0.155 Uiso 0.52(3) 1 calc R U P A 1
C2A C 0.757(6) 0.261(3) 0.3816(8) 0.126(11) Uani 0.52(3) 1 d D U P A 1
H2AA H 0.842081 0.226554 0.394559 0.151 Uiso 0.52(3) 1 calc R U P A 1
H2AB H 0.703368 0.184313 0.355743 0.151 Uiso 0.52(3) 1 calc R U P A 1
C3A C 0.861(4) 0.456(3) 0.3682(5) 0.097(7) Uani 0.52(3) 1 d D U P A 1
O3A O 0.917(4) 0.517(3) 0.3306(5) 0.128(8) Uani 0.52(3) 1 d D U P A 1
N1B N 0.653(6) 0.272(3) 0.4511(9) 0.116(8) Uani 0.48(3) 1 d D U P A 2
H1BA H 0.648941 0.204947 0.474211 0.140 Uiso 0.48(3) 1 calc R U P A 2
H1BB H 0.544831 0.268178 0.449877 0.140 Uiso 0.48(3) 1 calc R U P A 2
C1B C 0.668(8) 0.176(7) 0.4105(11) 0.143(13) Uani 0.48(3) 1 d D U P A 2
H1BC H 0.789274 0.188073 0.408672 0.171 Uiso 0.48(3) 1 calc R U P A 2
H1BD H 0.575665 0.045678 0.411092 0.171 Uiso 0.48(3) 1 calc R U P A 2
C2B C 0.636(6) 0.269(4) 0.3729(10) 0.143(12) Uani 0.48(3) 1 d D U P A 2
H2BA H 0.628399 0.200946 0.346369 0.172 Uiso 0.48(3) 1 calc R U P A 2
H2BB H 0.517733 0.261659 0.376883 0.172 Uiso 0.48(3) 1 calc R U P A 2
C3B C 0.778(3) 0.464(3) 0.3664(4) 0.110(8) Uani 0.48(3) 1 d D U P A 2
O3B O 0.797(6) 0.508(4) 0.3268(5) 0.142(10) Uani 0.48(3) 1 d D U P A 2
C4 C 1.099(3) 0.867(2) 0.4318(4) 0.147(5) Uani 1 1 d . . . . .
C5 C 0.977(2) 0.7649(16) 0.3916(3) 0.126(4) Uani 1 1 d . . . . .
H5 H 1.058631 0.783891 0.366645 0.151 Uiso 1 1 calc R U . . .
C6 C 0.857(2) 0.8415(18) 0.3800(3) 0.134(5) Uani 1 1 d . . . . .
H6A H 0.796747 0.788744 0.352175 0.161 Uiso 1 1 calc R U . . .
H6B H 0.933182 0.973836 0.375869 0.161 Uiso 1 1 calc R U . . .
C7 C 0.712(3) 0.8062(19) 0.4133(3) 0.124(4) Uani 1 1 d . . . . .
C8 C 0.725(2) 0.868(2) 0.4555(3) 0.118(4) Uani 1 1 d . . . . .
H8 H 0.835364 0.950038 0.469200 0.141 Uiso 1 1 calc R U . . .
C9 C 0.436(3) 0.679(2) 0.4453(3) 0.145(5) Uani 1 1 d . . . . .
H9 H 0.309425 0.607190 0.449512 0.175 Uiso 1 1 calc R U . . .
O1W O 0.329(4) 0.077(6) 0.5189(6) 0.26(2) Uani 0.5 1 d . . P . .

loop_
_atom_site_aniso_label
_atom_site_aniso_U_11
_atom_site_aniso_U_22
_atom_site_aniso_U_33
_atom_site_aniso_U_23
_atom_site_aniso_U_13
_atom_site_aniso_U_12
Cu1 0.1690(16) 0.1349(13) 0.0478(6) 0.0156(6) 0.0252(6) 0.0905(12)
O1 0.169(7) 0.184(8) 0.055(3) 0.015(4) 0.028(4) 0.094(6)
O2 0.300(19) 0.142(9) 0.107(7) -0.006(6) 0.042(9) 0.011(10)
N2 0.228(12) 0.111(6) 0.048(3) 0.008(3) 0.034(5) 0.091(7)
N3 0.159(9) 0.186(9) 0.053(4) -0.030(5) -0.023(5) 0.103(8)
N4 0.205(13) 0.143(8) 0.045(3) -0.018(4) -0.020(5) 0.077(9)
N1A 0.207(17) 0.145(12) 0.023(10) 0.027(6) 0.014(10) 0.092(12)
C1A 0.15(3) 0.15(2) 0.068(11) -0.009(12) 0.007(14) 0.069(16)
C2A 0.22(3) 0.092(11) 0.069(11) -0.009(9) 0.021(15) 0.084(16)
C3A 0.16(2) 0.129(12) 0.050(7) 0.001(7) 0.025(9) 0.112(13)
O3A 0.19(2) 0.138(14) 0.057(6) -0.004(7) 0.027(10) 0.079(16)
N1B 0.188(16) 0.142(13) 0.030(15) 0.037(8) 0.017(12) 0.091(11)
C1B 0.17(3) 0.15(3) 0.078(13) -0.019(13) -0.002(18) 0.06(2)
C2B 0.24(3) 0.120(15) 0.074(12) -0.002(11) 0.016(17) 0.09(2)
C3B 0.21(2) 0.119(13) 0.047(8) -0.001(8) 0.039(11) 0.114(16)
O3B 0.23(3) 0.138(14) 0.051(7) 0.001(7) 0.036(12) 0.08(2)
C4 0.188(14) 0.131(10) 0.082(7) -0.007(6) 0.035(7) 0.051(10)
C5 0.211(14) 0.116(8) 0.053(4) 0.006(4) 0.032(6) 0.084(9)
C6 0.236(16) 0.124(9) 0.045(3) 0.010(4) 0.023(6) 0.093(10)
C7 0.191(14) 0.139(9) 0.040(3) -0.010(4) -0.002(5) 0.082(10)
C8 0.172(11) 0.164(10) 0.042(3) -0.026(5) -0.011(5) 0.103(9)
C9 0.178(13) 0.211(14) 0.049(4) -0.031(6) -0.020(6) 0.099(12)
O1W 0.17(2) 0.38(5) 0.081(10) -0.008(18) 0.020(12) 0.02(2)

loop_
_atom_type_symbol
_atom_type_description
_atom_type_scat_dispersion_real
_atom_type_scat_dispersion_imag
_atom_type_scat_source
C C 0.0181 0.0091 'International Tables Vol C Tables 4.2.6.8 and 6.1.1.4'
H H 0.0000 0.0000 'International Tables Vol C Tables 4.2.6.8 and 6.1.1.4'
Cu Cu -1.9646 0.5888 'International Tables Vol C Tables 4.2.6.8 and 6.1.1.4'
N N 0.0311 0.0180 'International Tables Vol C Tables 4.2.6.8 and 6.1.1.4'
O O 0.0492 0.0322 'International Tables Vol C Tables 4.2.6.8 and 6.1.1.4'

loop_
_exptl_crystal_face_index_h
_exptl_crystal_face_index_k
_exptl_crystal_face_index_l
_exptl_crystal_face_perp_dist
-1 0 -2 0.0659
1 0 2 0.6501
-1 1 0 0.0669
1 -1 0 0.0635
0 -1 -2 0.0641
0 1 2 0.0650
0 0 1 0.0095
0 0 -1 0.0141

loop_
_geom_angle_atom_site_label_1
_geom_angle_atom_site_label_2
_geom_angle_atom_site_label_3
_geom_angle
_geom_angle_site_symmetry_1
_geom_angle_site_symmetry_3
_geom_angle_publ_flag
O1 Cu1 N2 83.0(4) . . ?
O1 Cu1 N3 89.2(4) . 4_556 ?
O1 Cu1 N1A 161.8(17) . . ?
O1 Cu1 N1B 165.7(16) . . ?
N2 Cu1 N3 159.6(4) . 4_556 ?
N2 Cu1 N1A 99.4(8) . . ?
N2 Cu1 N1B 89.5(9) . . ?
N1A Cu1 N3 93.9(10) . 4_556 ?
N1B Cu1 N3 101.7(11) . 4_556 ?
C4 O1 Cu1 115.6(10) . . ?
C3A N2 Cu1 129.1(9) . . ?
C3A N2 C5 117.2(10) . . ?
C3B N2 Cu1 130.6(10) . . ?
C3B N2 C5 115.0(11) . . ?
C5 N2 Cu1 111.1(6) . . ?
C8 N3 Cu1 121.8(7) . 4_556 ?
C9 N3 Cu1 131.6(11) . 4_556 ?
C9 N3 C8 106.3(10) . . ?
C7 N4 H4 124.8 . . ?
C9 N4 H4 124.8 . . ?
C9 N4 C7 110.3(10) . . ?
Cu1 N1A H1AA 110.8 . . ?
Cu1 N1A H1AB 110.8 . . ?
H1AA N1A H1AB 108.9 . . ?
C1A N1A Cu1 105(2) . . ?
C1A N1A H1AA 110.8 . . ?
C1A N1A H1AB 110.8 . . ?
N1A C1A H1AC 109.2 . . ?
N1A C1A H1AD 109.2 . . ?
N1A C1A C2A 112(4) . . ?
H1AC C1A H1AD 107.9 . . ?
C2A C1A H1AC 109.2 . . ?
C2A C1A H1AD 109.2 . . ?
C1A C2A H2AA 109.0 . . ?
C1A C2A H2AB 109.0 . . ?
H2AA C2A H2AB 107.8 . . ?
C3A C2A C1A 113(2) . . ?
C3A C2A H2AA 109.0 . . ?
C3A C2A H2AB 109.0 . . ?
N2 C3A C2A 112.7(14) . . ?
O3A C3A N2 119.7(17) . . ?
O3A C3A C2A 127.1(17) . . ?
Cu1 N1B H1BA 107.5 . . ?
Cu1 N1B H1BB 107.5 . . ?
H1BA N1B H1BB 107.0 . . ?
C1B N1B Cu1 119(3) . . ?
C1B N1B H1BA 107.5 . . ?
C1B N1B H1BB 107.5 . . ?
N1B C1B H1BC 110.6 . . ?
N1B C1B H1BD 110.6 . . ?
H1BC C1B H1BD 108.7 . . ?
C2B C1B N1B 106(4) . . ?
C2B C1B H1BC 110.6 . . ?
C2B C1B H1BD 110.6 . . ?
C1B C2B H2BA 108.4 . . ?
C1B C2B H2BB 108.4 . . ?
H2BA C2B H2BB 107.5 . . ?
C3B C2B C1B 115(3) . . ?
C3B C2B H2BA 108.4 . . ?
C3B C2B H2BB 108.4 . . ?
N2 C3B C2B 121.2(18) . . ?
O3B C3B N2 127(2) . . ?
O3B C3B C2B 112(2) . . ?
O1 C4 C5 112.9(13) . . ?
O2 C4 O1 124.7(14) . . ?
O2 C4 C5 122.0(15) . . ?
N2 C5 C4 109.0(10) . . ?
N2 C5 H5 108.1 . . ?
N2 C5 C6 112.7(12) . . ?
C4 C5 H5 108.1 . . ?
C6 C5 C4 110.7(11) . . ?
C6 C5 H5 108.1 . . ?
C5 C6 H6A 108.7 . . ?
C5 C6 H6B 108.7 . . ?
C5 C6 C7 114.2(9) . . ?
H6A C6 H6B 107.6 . . ?
C7 C6 H6A 108.7 . . ?
C7 C6 H6B 108.7 . . ?
N4 C7 C6 125.1(10) . . ?
N4 C7 C8 103.3(13) . . ?
C8 C7 C6 131.4(16) . . ?
N3 C8 C7 111.5(13) . . ?
N3 C8 H8 124.2 . . ?
C7 C8 H8 124.2 . . ?
N3 C9 N4 108.5(15) . . ?
N3 C9 H9 125.8 . . ?
N4 C9 H9 125.8 . . ?

loop_
_geom_bond_atom_site_label_1
_geom_bond_atom_site_label_2
_geom_bond_distance
_geom_bond_site_symmetry_2
_geom_bond_publ_flag
Cu1 O1 1.899(12) . ?
Cu1 N2 1.912(6) . ?
Cu1 N3 1.991(7) 4_556 ?
Cu1 N1A 1.960(15) . ?
Cu1 N1B 1.960(16) . ?
O1 C4 1.299(18) . ?
O2 C4 1.189(18) . ?
N2 C3A 1.357(15) . ?
N2 C3B 1.361(15) . ?
N2 C5 1.422(15) . ?
N3 C8 1.348(18) . ?
N3 C9 1.333(17) . ?
N4 H4 0.8600 . ?
N4 C7 1.36(2) . ?
N4 C9 1.350(18) . ?
N1A H1AA 0.8900 . ?
N1A H1AB 0.8900 . ?
N1A C1A 1.51(3) . ?
C1A H1AC 0.9700 . ?
C1A H1AD 0.9700 . ?
C1A C2A 1.57(5) . ?
C2A H2AA 0.9700 . ?
C2A H2AB 0.9700 . ?
C2A C3A 1.47(2) . ?
C3A O3A 1.247(14) . ?
N1B H1BA 0.8900 . ?
N1B H1BB 0.8900 . ?
N1B C1B 1.51(3) . ?
C1B H1BC 0.9700 . ?
C1B H1BD 0.9700 . ?
C1B C2B 1.48(7) . ?
C2B H2BA 0.9700 . ?
C2B H2BB 0.9700 . ?
C2B C3B 1.47(2) . ?
C3B O3B 1.248(14) . ?
C4 C5 1.55(2) . ?
C5 H5 0.9800 . ?
C5 C6 1.482(19) . ?
C6 H6A 0.9700 . ?
C6 H6B 0.9700 . ?
C6 C7 1.489(19) . ?
C7 C8 1.368(12) . ?
C8 H8 0.9300 . ?
C9 H9 0.9300 . ?

loop_
_geom_hbond_atom_site_label_D
_geom_hbond_atom_site_label_H
_geom_hbond_atom_site_label_A
_geom_hbond_distance_DH
_geom_hbond_distance_HA
_geom_hbond_distance_DA
_geom_hbond_angle_DHA
_geom_hbond_site_symmetry_A
_geom_hbond_publ_flag
N4 H4 O3A 0.86 1.80 2.65(2) 171.6 5_565 yes
N4 H4 O3B 0.86 1.96 2.78(3) 158.7 5_565 yes

loop_
_geom_torsion_atom_site_label_1
_geom_torsion_atom_site_label_2
_geom_torsion_atom_site_label_3
_geom_torsion_atom_site_label_4
_geom_torsion
_geom_torsion_site_symmetry_1
_geom_torsion_site_symmetry_2
_geom_torsion_site_symmetry_3
_geom_torsion_site_symmetry_4
_geom_torsion_publ_flag
Cu1 O1 C4 O2 158.8(19) . . . . ?
Cu1 O1 C4 C5 -13.7(17) . . . . ?
Cu1 N2 C3A C2A 19(2) . . . . ?
Cu1 N2 C3A O3A -167.9(16) . . . . ?
Cu1 N2 C3B C2B -9(3) . . . . ?
Cu1 N2 C3B O3B 173(2) . . . . ?
Cu1 N2 C5 C4 25.3(13) . . . . ?
Cu1 N2 C5 C6 -98.0(9) . . . . ?
Cu1 N3 C8 C7 176.5(9) 4_556 . . . ?
Cu1 N3 C9 N4 -174.8(10) 4_556 . . . ?
Cu1 N1A C1A C2A 64(4) . . . . ?
Cu1 N1B C1B C2B -69(5) . . . . ?
O1 C4 C5 N2 -7.9(18) . . . . ?
O1 C4 C5 C6 116.5(13) . . . . ?
O2 C4 C5 N2 179.3(19) . . . . ?
O2 C4 C5 C6 -56(2) . . . . ?
N2 Cu1 O1 C4 23.1(11) . . . . ?
N2 C5 C6 C7 54.9(13) . . . . ?
N3 Cu1 O1 C4 -138.0(10) 4_556 . . . ?
N4 C7 C8 N3 -2.1(15) . . . . ?
N1A Cu1 O1 C4 122(3) . . . . ?
N1A C1A C2A C3A -84(4) . . . . ?
C1A C2A C3A N2 33(3) . . . . ?
C1A C2A C3A O3A -140(3) . . . . ?
C3A N2 C5 C4 -138.0(16) . . . . ?
C3A N2 C5 C6 98.7(15) . . . . ?
N1B Cu1 O1 C4 82(4) . . . . ?
N1B C1B C2B C3B 66(5) . . . . ?
C1B C2B C3B N2 -29(4) . . . . ?
C1B C2B C3B O3B 148(3) . . . . ?
C3B N2 C5 C4 -172.8(16) . . . . ?
C3B N2 C5 C6 63.9(16) . . . . ?
C4 C5 C6 C7 -67.4(15) . . . . ?
C5 N2 C3A C2A 178(2) . . . . ?
C5 N2 C3A O3A -8(2) . . . . ?
C5 N2 C3B C2B -167(2) . . . . ?
C5 N2 C3B O3B 16(3) . . . . ?
C5 C6 C7 N4 -108.0(15) . . . . ?
C5 C6 C7 C8 66.1(18) . . . . ?
C6 C7 C8 N3 -177.1(13) . . . . ?
C7 N4 C9 N3 -0.3(18) . . . . ?
C8 N3 C9 N4 -0.9(17) . . . . ?
C9 N3 C8 C7 1.9(16) . . . . ?
C9 N4 C7 C6 176.9(14) . . . . ?
C9 N4 C7 C8 1.4(15) . . . . ?
